data_1507251
loop_
_publ_author_name
'Bode, Jeffrey W.'
'Uesuka, Hidehiro'
'Suzuki, Keisuke'

_publ_section_title
;
 Isoxazole --&gt; benzisoxazole rearrangement promoted cascade reactions
 affording stereodefined polycycles.
;
_journal_issue 4
_journal_name_full 'Organic letters'
_journal_page_first 395
_journal_page_last 398
_journal_paper_doi 10.1021/ol0272848
_journal_volume 5
_journal_year 2003
_chemical_formula_moiety 'C20 H18 O5'
_chemical_formula_sum 'C20 H18 O5'
_chemical_formula_weight 338.34
_chemical_name_systematic ?
_space_group_IT_number 2
_symmetry_cell_setting triclinic
_symmetry_space_group_name_Hall '-P 1'
_symmetry_space_group_name_H-M 'P -1'
_atom_sites_solution_hydrogens geom
_atom_sites_solution_primary direct
_atom_sites_solution_secondary difmap
_audit_creation_method 'SHELXL-97 and manual edit'
_cell_angle_alpha 105.931(3)
_cell_angle_beta 92.702(4)
_cell_angle_gamma 101.488(3)
_cell_formula_units_Z 2
_cell_length_a 6.6827(4)
_cell_length_b 9.0400(7)
_cell_length_c 14.3503(11)
_cell_measurement_reflns_used 10737
_cell_measurement_temperature 223(2)
_cell_measurement_theta_max 68.21
_cell_measurement_theta_min 5.28
_cell_volume 812.15(10)
_computing_cell_refinement 'PROCESS-AUTO (Rigaku, 1998)'
_computing_data_collection 'PROCESS-AUTO (Rigaku, 1998)'
_computing_data_reduction 'teXsan  (Rigaku, 1999)'
_computing_publication_material 'SHELXL-97 (Sheldrick, 1997)'
_computing_structure_refinement 'SHELXL-97 (Sheldrick, 1997)'
_computing_structure_solution 'SHELXS-97 (Sheldrick, 1997)'
_diffrn_ambient_temperature 223(2)
_diffrn_detector_area_resol_mean 10
_diffrn_measured_fraction_theta_full 0.962
_diffrn_measured_fraction_theta_max 0.962
_diffrn_measurement_device_type 'Rigaku RAXIS-RAPID Imaging Plate'
_diffrn_measurement_method 'Oscillation Photograph'
_diffrn_radiation_monochromator graphite
_diffrn_radiation_source 'Rigaku ratating anode Ultrax18'
_diffrn_radiation_type CuK\a
_diffrn_radiation_wavelength 1.54178
_diffrn_reflns_av_R_equivalents 0.0396
_diffrn_reflns_av_sigmaI/netI 0.0237
_diffrn_reflns_limit_h_max 8
_diffrn_reflns_limit_h_min -8
_diffrn_reflns_limit_k_max 10
_diffrn_reflns_limit_k_min -10
_diffrn_reflns_limit_l_max 17
_diffrn_reflns_limit_l_min -17
_diffrn_reflns_number 10737
_diffrn_reflns_theta_full 68.21
_diffrn_reflns_theta_max 68.21
_diffrn_reflns_theta_min 5.28
_exptl_absorpt_coefficient_mu 0.820
_exptl_absorpt_correction_type none
_exptl_crystal_colour colorless
_exptl_crystal_density_diffrn 1.384
_exptl_crystal_density_meas ?
_exptl_crystal_density_method 'not measured'
_exptl_crystal_description block
_exptl_crystal_F_000 356
_exptl_crystal_size_max 0.2
_exptl_crystal_size_mid 0.1
_exptl_crystal_size_min 0.1
_refine_diff_density_max 0.227
_refine_diff_density_min -0.184
_refine_diff_density_rms 0.043
_refine_ls_extinction_coef 0.0091(8)
_refine_ls_extinction_expression Fc^*^=kFc[1+0.001xFc^2^\l^3^/sin(2\q)]^-1/4^
_refine_ls_extinction_method SHELXL
_refine_ls_goodness_of_fit_ref 1.065
_refine_ls_hydrogen_treatment refxyz
_refine_ls_matrix_type full
_refine_ls_number_parameters 281
_refine_ls_number_reflns 2853
_refine_ls_number_restraints 0
_refine_ls_restrained_S_all 1.065
_refine_ls_R_factor_all 0.0511
_refine_ls_R_factor_gt 0.0414
_refine_ls_shift/su_max '> 0.001'
_refine_ls_shift/su_mean '> 0.001'
_refine_ls_structure_factor_coef Fsqd
_refine_ls_weighting_details 'calc w=1/[\s^2^(Fo^2^)+(0.0512P)^2^+0.1935P] where P=(Fo^2^+2Fc^2^)/3'
_refine_ls_weighting_scheme calc
_refine_ls_wR_factor_gt 0.1015
_refine_ls_wR_factor_ref 0.1079
_reflns_number_gt 2394
_reflns_number_total 2853
_reflns_threshold_expression >2sigma(I)
_cod_data_source_file ol0272848si20021115_101658.cif
_cod_data_source_block shelxl
_cod_depositor_comments
;
The following automatic conversions were performed:

'_exptl_crystal_density_meas' value 'not measured' was changed to '?'
- the value is perceived as not measured.

Automatic conversion script
Id: cif_fix_values 3008 2015-01-20 13:52:24Z robertas 
;
_cod_database_code 1507251

loop_
_symmetry_equiv_pos_as_xyz
'x, y, z'
'-x, -y, -z'

loop_
_atom_site_label
_atom_site_type_symbol
_atom_site_fract_x
_atom_site_fract_y
_atom_site_fract_z
_atom_site_U_iso_or_equiv
_atom_site_adp_type
_atom_site_occupancy
_atom_site_symmetry_multiplicity
_atom_site_calc_flag
O1 O -0.03059(19) 0.03889(15) 0.74213(9) 0.0555(4) Uani 1 1 d
O2 O -0.25723(17) 0.04497(14) 0.57914(9) 0.0502(3) Uani 1 1 d
O3 O 0.26420(18) 0.32170(13) 0.53216(8) 0.0443(3) Uani 1 1 d
O4 O 0.22256(18) 0.48084(13) 0.82554(8) 0.0454(3) Uani 1 1 d
O5 O 0.28953(19) 0.39874(13) 0.95267(8) 0.0465(3) Uani 1 1 d
C1 C 0.1047(2) 0.13424(18) 0.72403(11) 0.0369(4) Uani 1 1 d
C2 C 0.0912(2) 0.17977(17) 0.63329(10) 0.0340(3) Uani 1 1 d
C3 C -0.1015(2) 0.13490(18) 0.56898(11) 0.0374(4) Uani 1 1 d
C4 C -0.0973(3) 0.20795(19) 0.48920(11) 0.0412(4) Uani 1 1 d
C5 C -0.2759(3) 0.1903(2) 0.42781(13) 0.0537(5) Uani 1 1 d
H5 H -0.407(3) 0.126(3) 0.4388(15) 0.064 Uiso 1 1 d
C6 C -0.2667(4) 0.2601(3) 0.35405(15) 0.0695(6) Uani 1 1 d
H6 H -0.396(4) 0.247(3) 0.3097(17) 0.083 Uiso 1 1 d
C7 C -0.0808(5) 0.3457(3) 0.33856(15) 0.0733(7) Uani 1 1 d
H7 H -0.069(4) 0.397(3) 0.2871(18) 0.088 Uiso 1 1 d
C8 C 0.0964(4) 0.3643(2) 0.39749(14) 0.0603(5) Uani 1 1 d
H8 H 0.229(3) 0.422(3) 0.3908(15) 0.072 Uiso 1 1 d
C9 C 0.0843(3) 0.29593(19) 0.47291(11) 0.0444(4) Uani 1 1 d
C10 C 0.2615(2) 0.26898(17) 0.61096(11) 0.0364(4) Uani 1 1 d
C11 C 0.4648(3) 0.3216(2) 0.66881(13) 0.0434(4) Uani 1 1 d
H11A H 0.488(3) 0.439(2) 0.7013(13) 0.052 Uiso 1 1 d
H11B H 0.563(3) 0.308(2) 0.6245(13) 0.052 Uiso 1 1 d
C12 C 0.4911(2) 0.2367(2) 0.74466(12) 0.0416(4) Uani 1 1 d
H12 H 0.505(3) 0.130(2) 0.7105(13) 0.050 Uiso 1 1 d
C13 C 0.6864(3) 0.3218(3) 0.81313(16) 0.0587(5) Uani 1 1 d
H13A H 0.802(4) 0.342(3) 0.7749(17) 0.088 Uiso 1 1 d
H13B H 0.724(4) 0.256(3) 0.8572(18) 0.088 Uiso 1 1 d
H13C H 0.675(4) 0.431(3) 0.8529(17) 0.088 Uiso 1 1 d
C14 C 0.2960(2) 0.21674(17) 0.79845(11) 0.0364(4) Uani 1 1 d
C15 C 0.2635(2) 0.37864(18) 0.85668(11) 0.0360(4) Uani 1 1 d
C16 C 0.3126(3) 0.1338(2) 0.87672(12) 0.0470(4) Uani 1 1 d
H16A H 0.429(3) 0.078(2) 0.8695(13) 0.056 Uiso 1 1 d
H16B H 0.184(3) 0.059(2) 0.8727(14) 0.056 Uiso 1 1 d
C17 C 0.3542(3) 0.2648(2) 0.97456(12) 0.0452(4) Uani 1 1 d
H17 H 0.510(3) 0.303(2) 0.9979(13) 0.054 Uiso 1 1 d
C18 C 0.2376(3) 0.2260(2) 1.05422(12) 0.0501(4) Uani 1 1 d
C19 C 0.0113(4) 0.2177(3) 1.04530(19) 0.0675(6) Uani 1 1 d
H19A H -0.018(4) 0.321(3) 1.0444(19) 0.101 Uiso 1 1 d
H19B H -0.045(4) 0.182(3) 1.1017(19) 0.101 Uiso 1 1 d
H19C H -0.057(4) 0.141(3) 0.978(2) 0.101 Uiso 1 1 d
C20 C 0.3376(5) 0.1987(3) 1.12712(16) 0.0713(6) Uani 1 1 d
H20A H 0.261(4) 0.170(3) 1.1801(18) 0.086 Uiso 1 1 d
H20B H 0.494(4) 0.211(3) 1.1293(17) 0.086 Uiso 1 1 d

loop_
_atom_site_aniso_label
_atom_site_aniso_U_11
_atom_site_aniso_U_22
_atom_site_aniso_U_33
_atom_site_aniso_U_23
_atom_site_aniso_U_13
_atom_site_aniso_U_12
O1 0.0530(8) 0.0615(8) 0.0503(7) 0.0270(6) 0.0042(6) -0.0062(6)
O2 0.0358(6) 0.0597(8) 0.0493(7) 0.0130(6) 0.0025(5) 0.0015(5)
O3 0.0498(7) 0.0456(6) 0.0409(6) 0.0189(5) 0.0118(5) 0.0077(5)
O4 0.0522(7) 0.0404(6) 0.0473(7) 0.0142(5) 0.0056(5) 0.0168(5)
O5 0.0636(8) 0.0409(6) 0.0341(6) 0.0071(5) 0.0032(5) 0.0152(5)
C1 0.0377(9) 0.0374(8) 0.0362(8) 0.0105(6) 0.0073(7) 0.0095(7)
C2 0.0352(8) 0.0344(8) 0.0320(8) 0.0085(6) 0.0056(6) 0.0081(6)
C3 0.0382(9) 0.0381(8) 0.0342(8) 0.0053(6) 0.0057(7) 0.0116(7)
C4 0.0501(10) 0.0409(9) 0.0322(8) 0.0052(7) 0.0017(7) 0.0173(7)
C5 0.0629(12) 0.0557(11) 0.0400(10) 0.0029(8) -0.0055(9) 0.0252(9)
C6 0.0966(18) 0.0714(14) 0.0437(11) 0.0101(10) -0.0110(11) 0.0398(13)
C7 0.127(2) 0.0650(13) 0.0408(11) 0.0212(10) 0.0033(13) 0.0434(14)
C8 0.0928(16) 0.0501(11) 0.0453(11) 0.0208(9) 0.0151(11) 0.0213(10)
C9 0.0608(11) 0.0413(9) 0.0342(8) 0.0108(7) 0.0059(8) 0.0186(8)
C10 0.0402(9) 0.0353(8) 0.0342(8) 0.0096(6) 0.0085(7) 0.0093(6)
C11 0.0349(9) 0.0468(10) 0.0450(9) 0.0093(8) 0.0109(7) 0.0049(7)
C12 0.0354(9) 0.0450(9) 0.0416(9) 0.0054(7) 0.0026(7) 0.0130(7)
C13 0.0366(10) 0.0743(14) 0.0564(12) 0.0021(10) -0.0008(9) 0.0173(9)
C14 0.0398(9) 0.0349(8) 0.0341(8) 0.0075(6) 0.0028(7) 0.0108(6)
C15 0.0329(8) 0.0382(8) 0.0357(8) 0.0090(6) 0.0040(6) 0.0071(6)
C16 0.0638(12) 0.0426(9) 0.0376(9) 0.0116(7) -0.0001(8) 0.0197(9)
C17 0.0534(11) 0.0433(9) 0.0385(9) 0.0114(7) -0.0036(8) 0.0121(8)
C18 0.0646(12) 0.0436(9) 0.0386(9) 0.0102(7) 0.0007(8) 0.0071(8)
C19 0.0693(15) 0.0630(13) 0.0719(15) 0.0205(11) 0.0181(12) 0.0147(11)
C20 0.0921(17) 0.0736(14) 0.0478(11) 0.0261(10) -0.0023(11) 0.0074(13)

loop_
_atom_type_symbol
_atom_type_description
_atom_type_scat_dispersion_real
_atom_type_scat_dispersion_imag
_atom_type_scat_source
C C 0.0181 0.0091 'International Tables Vol C Tables 4.2.6.8 and 6.1.1.4'
H H 0.0000 0.0000 'International Tables Vol C Tables 4.2.6.8 and 6.1.1.4'
O O 0.0492 0.0322 'International Tables Vol C Tables 4.2.6.8 and 6.1.1.4'

loop_
_geom_angle_atom_site_label_1
_geom_angle_atom_site_label_2
_geom_angle_atom_site_label_3
_geom_angle
C10 O3 C9 119.75(13)
C15 O5 C17 111.69(12)
O1 C1 C2 122.01(15)
O1 C1 C14 120.16(14)
C2 C1 C14 117.80(13)
C10 C2 C3 120.01(14)
C10 C2 C1 118.57(14)
C3 C2 C1 121.40(13)
O2 C3 C2 124.39(14)
O2 C3 C4 121.02(15)
C2 C3 C4 114.59(14)
C9 C4 C5 118.42(16)
C9 C4 C3 120.22(15)
C5 C4 C3 121.36(16)
C6 C5 C4 119.9(2)
C6 C5 H5 121.3(12)
C4 C5 H5 118.9(12)
C5 C6 C7 120.3(2)
C5 C6 H6 119.6(14)
C7 C6 H6 120.1(13)
C8 C7 C6 120.9(2)
C8 C7 H7 116.8(15)
C6 C7 H7 122.2(15)
C7 C8 C9 118.2(2)
C7 C8 H8 124.9(13)
C9 C8 H8 116.9(13)
C4 C9 O3 121.41(14)
C4 C9 C8 122.26(18)
O3 C9 C8 116.33(17)
O3 C10 C2 123.48(15)
O3 C10 C11 110.93(13)
C2 C10 C11 125.59(14)
C10 C11 C12 114.39(14)
C10 C11 H11A 108.1(10)
C12 C11 H11A 110.0(10)
C10 C11 H11B 106.8(11)
C12 C11 H11B 110.7(11)
H11A C11 H11B 106.5(15)
C11 C12 C13 109.80(16)
C11 C12 C14 110.77(13)
C13 C12 C14 113.34(14)
C11 C12 H12 107.9(10)
C13 C12 H12 108.7(11)
C14 C12 H12 106.2(11)
C12 C13 H13A 109.8(14)
C12 C13 H13B 111.7(14)
H13A C13 H13B 108.3(19)
C12 C13 H13C 111.0(14)
H13A C13 H13C 104.0(19)
H13B C13 H13C 111.7(19)
C16 C14 C15 102.84(12)
C16 C14 C1 111.78(13)
C15 C14 C1 107.83(12)
C16 C14 C12 113.62(14)
C15 C14 C12 110.30(13)
C1 C14 C12 110.11(12)
O4 C15 O5 120.81(14)
O4 C15 C14 127.81(14)
O5 C15 C14 111.37(12)
C14 C16 C17 105.74(13)
C14 C16 H16A 111.9(11)
C17 C16 H16A 109.1(11)
C14 C16 H16B 108.7(11)
C17 C16 H16B 111.3(12)
H16A C16 H16B 110.1(16)
O5 C17 C18 108.27(14)
O5 C17 C16 104.76(12)
C18 C17 C16 115.09(15)
O5 C17 H17 105.7(10)
C18 C17 H17 110.6(10)
C16 C17 H17 111.8(10)
C20 C18 C17 118.8(2)
C20 C18 C19 123.8(2)
C17 C18 C19 117.39(17)
C18 C19 H19A 111.2(16)
C18 C19 H19B 107.3(15)
H19A C19 H19B 112(2)
C18 C19 H19C 110.2(15)
H19A C19 H19C 104(2)
H19B C19 H19C 112(2)
C18 C20 H20A 119.5(14)
C18 C20 H20B 119.0(13)
H20A C20 H20B 121.5(19)

loop_
_geom_bond_atom_site_label_1
_geom_bond_atom_site_label_2
_geom_bond_distance
O1 C1 1.2093(18)
O2 C3 1.2279(18)
O3 C10 1.3419(18)
O3 C9 1.381(2)
O4 C15 1.2015(18)
O5 C15 1.3372(18)
O5 C17 1.4684(19)
C1 C2 1.474(2)
C1 C14 1.544(2)
C2 C10 1.363(2)
C2 C3 1.466(2)
C3 C4 1.469(2)
C4 C9 1.380(2)
C4 C5 1.405(3)
C5 C6 1.371(3)
C5 H5 1.00(2)
C6 C7 1.389(4)
C6 H6 1.02(3)
C7 C8 1.376(3)
C7 H7 0.97(2)
C8 C9 1.384(2)
C8 H8 0.96(2)
C10 C11 1.477(2)
C11 C12 1.516(2)
C11 H11A 1.012(19)
C11 H11B 0.936(19)
C12 C13 1.525(3)
C12 C14 1.551(2)
C12 H12 0.981(19)
C13 H13A 0.99(3)
C13 H13B 1.04(2)
C13 H13C 1.01(3)
C14 C16 1.523(2)
C14 C15 1.536(2)
C16 C17 1.540(2)
C16 H16A 1.00(2)
C16 H16B 0.97(2)
C17 C18 1.494(2)
C17 H17 1.03(2)
C18 C20 1.320(3)
C18 C19 1.497(3)
C19 H19A 1.00(3)
C19 H19B 1.01(3)
C19 H19C 1.04(3)
C20 H20A 1.00(2)
C20 H20B 1.03(2)

loop_
_geom_torsion_atom_site_label_1
_geom_torsion_atom_site_label_2
_geom_torsion_atom_site_label_3
_geom_torsion_atom_site_label_4
_geom_torsion
O1 C1 C2 C10 -170.11(15)
C14 C1 C2 C10 11.9(2)
O1 C1 C2 C3 11.6(2)
C14 C1 C2 C3 -166.39(13)
C10 C2 C3 O2 174.01(14)
C1 C2 C3 O2 -7.7(2)
C10 C2 C3 C4 -6.6(2)
C1 C2 C3 C4 171.72(13)
O2 C3 C4 C9 -173.48(15)
C2 C3 C4 C9 7.1(2)
O2 C3 C4 C5 6.4(2)
C2 C3 C4 C5 -173.08(14)
C9 C4 C5 C6 -0.2(3)
C3 C4 C5 C6 179.96(16)
C4 C5 C6 C7 1.3(3)
C5 C6 C7 C8 -1.1(3)
C6 C7 C8 C9 -0.3(3)
C5 C4 C9 O3 178.17(14)
C3 C4 C9 O3 -2.0(2)
C5 C4 C9 C8 -1.2(2)
C3 C4 C9 C8 178.67(15)
C10 O3 C9 C4 -4.2(2)
C10 O3 C9 C8 175.17(14)
C7 C8 C9 C4 1.4(3)
C7 C8 C9 O3 -177.98(16)
C9 O3 C10 C2 4.9(2)
C9 O3 C10 C11 -174.73(13)
C3 C2 C10 O3 0.8(2)
C1 C2 C10 O3 -177.51(13)
C3 C2 C10 C11 -179.65(14)
C1 C2 C10 C11 2.0(2)
O3 C10 C11 C12 -166.04(13)
C2 C10 C11 C12 14.4(2)
C10 C11 C12 C13 -168.45(14)
C10 C11 C12 C14 -42.51(19)
O1 C1 C14 C16 14.6(2)
C2 C1 C14 C16 -167.34(13)
O1 C1 C14 C15 -97.68(17)
C2 C1 C14 C15 80.33(15)
O1 C1 C14 C12 141.93(15)
C2 C1 C14 C12 -40.06(17)
C11 C12 C14 C16 -179.37(14)
C13 C12 C14 C16 -55.4(2)
C11 C12 C14 C15 -64.50(17)
C13 C12 C14 C15 59.43(19)
C11 C12 C14 C1 54.39(17)
C13 C12 C14 C1 178.32(15)
C17 O5 C15 O4 -175.51(15)
C17 O5 C15 C14 3.60(17)
C16 C14 C15 O4 -172.29(16)
C1 C14 C15 O4 -54.1(2)
C12 C14 C15 O4 66.2(2)
C16 C14 C15 O5 8.68(17)
C1 C14 C15 O5 126.91(13)
C12 C14 C15 O5 -112.82(14)
C15 C14 C16 C17 -16.62(17)
C1 C14 C16 C17 -132.04(15)
C12 C14 C16 C17 102.60(17)
C15 O5 C17 C18 -137.55(14)
C15 O5 C17 C16 -14.27(18)
C14 C16 C17 O5 19.00(18)
C14 C16 C17 C18 137.77(16)
O5 C17 C18 C20 -135.15(19)
C16 C17 C18 C20 108.1(2)
O5 C17 C18 C19 45.9(2)
C16 C17 C18 C19 -70.9(2)
